data_7160467
loop_
_publ_author_name
'Varma, A. Anagha'
'Gopinath, Purushothaman'

_publ_section_title
;
 Dual palladium-organophotoredox catalyzed C-H olefination-annulation of
 aryl carboxylic acids.
;
_journal_issue 18
_journal_name_full 'Organic &amp; biomolecular chemistry'
_journal_page_first 4398
_journal_page_last 4402
_journal_paper_doi 10.1039/d5ob00275c
_journal_volume 23
_journal_year 2025
_chemical_formula_moiety 'C15 H18 O5'
_chemical_formula_sum 'C15 H18 O5'
_chemical_formula_weight 278.29
_space_group_crystal_system orthorhombic
_space_group_IT_number 43
_space_group_name_Hall 'F 2 -2d'
_space_group_name_H-M_alt 'F d d 2'
_atom_sites_solution_hydrogens geom
_atom_sites_solution_primary dual
_audit_creation_date 2024-08-08
_audit_creation_method
;
Olex2 1.5
(compiled 2023.08.24 svn.re1ec1418 for OlexSys, GUI svn.r6817)
;
_audit_update_record
;
2024-08-08 deposited with the CCDC.	2025-04-01 downloaded from the CCDC.
;
_cell_angle_alpha 90
_cell_angle_beta 90
_cell_angle_gamma 90
_cell_formula_units_Z 16
_cell_length_a 15.9986(7)
_cell_length_b 28.8588(12)
_cell_length_c 12.5342(5)
_cell_measurement_reflns_used 9751
_cell_measurement_temperature 100.00
_cell_measurement_theta_max 28.28
_cell_measurement_theta_min 2.82
_cell_volume 5787.0(4)
_computing_cell_refinement 'SAINT V8.40B (?, 2016)'
_computing_data_reduction 'SAINT V8.40B (?, 2016)'
_computing_molecular_graphics 'Olex2 1.5 (Dolomanov et al., 2009)'
_computing_publication_material 'Olex2 1.5 (Dolomanov et al., 2009)'
_computing_structure_refinement 'XL  (Sheldrick, 2008)'
_computing_structure_solution 'SHELXT 2018/2 (Sheldrick, 2018)'
_diffrn_ambient_temperature 100.00
_diffrn_measured_fraction_theta_full 0.999
_diffrn_measured_fraction_theta_max 0.999
_diffrn_measurement_device_type 'Bruker APEX-II CCD'
_diffrn_measurement_method '\f and \w scans'
_diffrn_radiation_type MoK\a
_diffrn_radiation_wavelength 0.71073
_diffrn_reflns_av_R_equivalents 0.0394
_diffrn_reflns_av_unetI/netI 0.0182
_diffrn_reflns_Laue_measured_fraction_full 0.999
_diffrn_reflns_Laue_measured_fraction_max 0.999
_diffrn_reflns_limit_h_max 21
_diffrn_reflns_limit_h_min -21
_diffrn_reflns_limit_k_max 38
_diffrn_reflns_limit_k_min -38
_diffrn_reflns_limit_l_max 16
_diffrn_reflns_limit_l_min -16
_diffrn_reflns_number 57843
_diffrn_reflns_point_group_measured_fraction_full 0.998
_diffrn_reflns_point_group_measured_fraction_max 0.997
_diffrn_reflns_theta_full 25.242
_diffrn_reflns_theta_max 28.329
_diffrn_reflns_theta_min 2.823
_diffrn_source_current 1.4
_diffrn_source_power 0.07
_diffrn_source_voltage 50.0
_diffrn_standards_number 0
_exptl_absorpt_coefficient_mu 0.096
_exptl_absorpt_correction_T_max 0.7457
_exptl_absorpt_correction_T_min 0.7098
_exptl_absorpt_correction_type none
_exptl_absorpt_process_details
;
SADABS-2016/2 (Bruker,2016/2) was used for absorption correction.
wR2(int) was 0.1024 before and 0.0571 after correction.
The Ratio of minimum to maximum transmission is 0.9519.
The \l/2 correction factor is Not present.
;
_exptl_crystal_colour 'clear colourless'
_exptl_crystal_colour_lustre clear
_exptl_crystal_colour_primary colourless
_exptl_crystal_density_diffrn 1.278
_exptl_crystal_description plate
_exptl_crystal_F_000 2368
_exptl_crystal_size_max 0.9
_exptl_crystal_size_mid 0.12
_exptl_crystal_size_min 0.08
_refine_diff_density_max 0.276
_refine_diff_density_min -0.166
_refine_diff_density_rms 0.037
_refine_ls_abs_structure_details
;
 Refined as an inversion twin.
;
_refine_ls_abs_structure_Flack 0.0(8)
_refine_ls_extinction_method none
_refine_ls_goodness_of_fit_ref 1.076
_refine_ls_hydrogen_treatment constr
_refine_ls_matrix_type full
_refine_ls_number_parameters 186
_refine_ls_number_reflns 3594
_refine_ls_number_restraints 1
_refine_ls_restrained_S_all 1.076
_refine_ls_R_factor_all 0.0308
_refine_ls_R_factor_gt 0.0303
_refine_ls_shift/su_max 0.001
_refine_ls_shift/su_mean 0.000
_refine_ls_structure_factor_coef Fsqd
_refine_ls_weighting_details 'w=1/[\s^2^(Fo^2^)+(0.0548P)^2^+2.6822P] where P=(Fo^2^+2Fc^2^)/3'
_refine_ls_weighting_scheme calc
_refine_ls_wR_factor_gt 0.0834
_refine_ls_wR_factor_ref 0.0838
_reflns_Friedel_coverage 0.912
_reflns_Friedel_fraction_full 0.998
_reflns_Friedel_fraction_max 0.995
_reflns_number_gt 3528
_reflns_number_total 3594
_reflns_threshold_expression 'I > 2\s(I)'
_cod_data_source_file d5ob00275c2.cif
_cod_data_source_block mo_gp_a5_9r_0ma
_cod_depositor_comments 'Adding full bibliography for 7160467--7160468.cif.'
_cod_database_code 7160467
_shelx_shelxl_version_number 2019/1
_shelx_space_group_comment
;
The symmetry employed for this shelxl refinement is uniquely defined
by the following loop, which should always be used as a source of
symmetry information in preference to the above space-group names.
They are only intended as comments.
;
_shelx_estimated_absorpt_t_max 0.992
_shelx_estimated_absorpt_t_min 0.919
_olex2_refinement_description
;
1. Twinned data refinement
 Scales: 1.0(8)
 0.0(8)
2. Fixed Uiso
 At 1.2 times of:
  All C(H) groups, All C(H,H) groups
 At 1.5 times of:
  All C(H,H,H) groups
3.a Ternary CH refined with riding coordinates:
 C8(H8)
3.b Secondary CH2 refined with riding coordinates:
 C9(H9A,H9B)
3.c Aromatic/amide H refined with riding coordinates:
 C3(H3), C6(H6), C4(H4)
3.d Idealised Me refined as rotating group:
 C12(H12A,H12B,H12C), C13(H13A,H13B,H13C), C14(H14A,H14B,H14C), C15(H15A,H15B,
 H15C)
;
_olex2_submission_special_instructions 'No special instructions were received'

loop_
_space_group_symop_operation_xyz
'x, y, z'
'-x, -y, z'
'x+1/4, -y+1/4, z+1/4'
'-x+1/4, y+1/4, z+1/4'
'x, y+1/2, z+1/2'
'-x, -y+1/2, z+1/2'
'x+1/4, -y+3/4, z+3/4'
'-x+1/4, y+3/4, z+3/4'
'x+1/2, y, z+1/2'
'-x+1/2, -y, z+1/2'
'x+3/4, -y+1/4, z+3/4'
'-x+3/4, y+1/4, z+3/4'
'x+1/2, y+1/2, z'
'-x+1/2, -y+1/2, z'
'x+3/4, -y+3/4, z+1/4'
'-x+3/4, y+3/4, z+1/4'

loop_
_atom_site_label
_atom_site_type_symbol
_atom_site_fract_x
_atom_site_fract_y
_atom_site_fract_z
_atom_site_U_iso_or_equiv
_atom_site_adp_type
_atom_site_occupancy
_atom_site_site_symmetry_order
_atom_site_calc_flag
_atom_site_refinement_flags_posn
_atom_site_refinement_flags_adp
_atom_site_refinement_flags_occupancy
_atom_site_disorder_assembly
_atom_site_disorder_group
O5 O 0.44012(8) 0.76548(5) 0.18113(11) 0.0325(3) Uani 1 1 d . . . . .
O1 O 0.73447(7) 0.68384(4) 0.48361(10) 0.0274(3) Uani 1 1 d . . . . .
O4 O 0.42044(8) 0.61580(4) 0.68115(10) 0.0254(3) Uani 1 1 d . . . . .
O3 O 0.50651(9) 0.56957(4) 0.58563(11) 0.0348(3) Uani 1 1 d . . . . .
O2 O 0.61756(7) 0.64100(4) 0.48422(10) 0.0238(2) Uani 1 1 d . . . . .
C10 C 0.46896(10) 0.60516(6) 0.59788(13) 0.0230(3) Uani 1 1 d . . . . .
C5 C 0.49323(10) 0.74404(5) 0.24917(12) 0.0215(3) Uani 1 1 d . . . . .
C3 C 0.62985(9) 0.74876(6) 0.33123(13) 0.0225(3) Uani 1 1 d . . . . .
H3 H 0.681375 0.764338 0.342773 0.027 Uiso 1 1 calc R U . . .
C9 C 0.46863(10) 0.64539(5) 0.52025(13) 0.0229(3) Uani 1 1 d . . . . .
H9A H 0.477192 0.674531 0.560460 0.027 Uiso 1 1 calc R U . . .
H9B H 0.413101 0.647124 0.485626 0.027 Uiso 1 1 calc R U . . .
C2 C 0.61279(9) 0.70635(5) 0.38034(11) 0.0197(3) Uani 1 1 d . . . . .
C7 C 0.53692(10) 0.68438(5) 0.36571(12) 0.0190(3) Uani 1 1 d . . . . .
C6 C 0.47514(9) 0.70227(5) 0.30060(12) 0.0200(3) Uani 1 1 d . . . . .
H6 H 0.423075 0.686974 0.291287 0.024 Uiso 1 1 calc R U . . .
C4 C 0.56952(10) 0.76719(5) 0.26562(13) 0.0227(3) Uani 1 1 d . . . . .
H4 H 0.579494 0.795938 0.230948 0.027 Uiso 1 1 calc R U . . .
C8 C 0.53520(10) 0.64166(5) 0.43460(12) 0.0206(3) Uani 1 1 d . . . . .
H8 H 0.526429 0.613291 0.390187 0.025 Uiso 1 1 calc R U . . .
C12 C 0.48710(13) 0.57067(7) 0.82378(16) 0.0369(4) Uani 1 1 d . . . . .
H12A H 0.522348 0.552539 0.775344 0.055 Uiso 1 1 calc R U . . .
H12B H 0.475654 0.552541 0.888257 0.055 Uiso 1 1 calc R U . . .
H12C H 0.516104 0.599353 0.843318 0.055 Uiso 1 1 calc R U . . .
C1 C 0.66396(10) 0.67847(6) 0.45261(12) 0.0223(3) Uani 1 1 d . . . . .
C13 C 0.34857(16) 0.60988(7) 0.84240(17) 0.0422(5) Uani 1 1 d . . . . .
H13A H 0.376788 0.638502 0.864119 0.063 Uiso 1 1 calc R U . . .
H13B H 0.335636 0.591301 0.905731 0.063 Uiso 1 1 calc R U . . .
H13C H 0.296640 0.617552 0.804880 0.063 Uiso 1 1 calc R U . . .
C11 C 0.40536(11) 0.58240(6) 0.76871(12) 0.0254(3) Uani 1 1 d . . . . .
C14 C 0.36097(13) 0.53985(7) 0.72580(16) 0.0338(4) Uani 1 1 d . . . . .
H14A H 0.309822 0.549325 0.688714 0.051 Uiso 1 1 calc R U . . .
H14B H 0.346589 0.519202 0.785093 0.051 Uiso 1 1 calc R U . . .
H14C H 0.397816 0.523549 0.675888 0.051 Uiso 1 1 calc R U . . .
C15 C 0.36287(13) 0.74218(9) 0.15866(19) 0.0483(6) Uani 1 1 d . . . . .
H15A H 0.330660 0.760279 0.106828 0.072 Uiso 1 1 calc R U . . .
H15B H 0.330567 0.738937 0.224671 0.072 Uiso 1 1 calc R U . . .
H15C H 0.374621 0.711419 0.129144 0.072 Uiso 1 1 calc R U . . .

loop_
_atom_site_aniso_label
_atom_site_aniso_U_11
_atom_site_aniso_U_22
_atom_site_aniso_U_33
_atom_site_aniso_U_23
_atom_site_aniso_U_13
_atom_site_aniso_U_12
O5 0.0217(5) 0.0410(7) 0.0348(6) 0.0192(5) -0.0068(5) -0.0071(5)
O1 0.0211(5) 0.0326(6) 0.0284(6) 0.0024(5) -0.0026(4) 0.0035(4)
O4 0.0322(6) 0.0223(5) 0.0216(5) 0.0036(4) 0.0095(5) 0.0016(4)
O3 0.0449(8) 0.0258(6) 0.0338(7) 0.0062(5) 0.0161(6) 0.0090(5)
O2 0.0225(5) 0.0233(5) 0.0256(5) 0.0044(4) 0.0004(5) 0.0029(4)
C10 0.0257(7) 0.0225(6) 0.0209(7) 0.0017(5) 0.0059(6) 0.0003(6)
C5 0.0202(6) 0.0253(7) 0.0190(7) 0.0033(5) 0.0000(5) -0.0002(5)
C3 0.0185(6) 0.0239(7) 0.0251(7) 0.0011(6) -0.0002(5) -0.0032(5)
C9 0.0260(7) 0.0217(7) 0.0208(7) 0.0033(5) 0.0066(6) 0.0034(5)
C2 0.0189(6) 0.0212(7) 0.0189(6) -0.0009(5) -0.0001(5) 0.0012(5)
C7 0.0222(7) 0.0179(6) 0.0169(6) -0.0012(5) 0.0028(5) -0.0008(5)
C6 0.0194(6) 0.0216(7) 0.0191(7) 0.0009(5) 0.0002(5) -0.0027(5)
C4 0.0221(6) 0.0219(6) 0.0242(7) 0.0046(5) 0.0010(6) -0.0032(5)
C8 0.0226(7) 0.0188(6) 0.0204(6) 0.0000(5) 0.0026(5) 0.0021(5)
C12 0.0377(10) 0.0457(11) 0.0274(9) 0.0096(8) -0.0038(7) -0.0077(8)
C1 0.0242(7) 0.0224(7) 0.0203(7) 0.0004(5) 0.0028(6) 0.0035(6)
C13 0.0576(13) 0.0363(10) 0.0326(10) 0.0038(8) 0.0244(9) 0.0014(9)
C11 0.0317(8) 0.0250(7) 0.0196(7) 0.0044(6) 0.0064(6) -0.0038(6)
C14 0.0376(9) 0.0327(9) 0.0312(8) 0.0017(7) 0.0025(7) -0.0114(7)
C15 0.0259(8) 0.0679(15) 0.0510(12) 0.0363(12) -0.0167(9) -0.0172(9)

loop_
_atom_type_symbol
_atom_type_description
_atom_type_scat_dispersion_real
_atom_type_scat_dispersion_imag
_atom_type_scat_source
C C 0.0033 0.0016 'International Tables Vol C Tables 4.2.6.8 and 6.1.1.4'
H H 0.0000 0.0000 'International Tables Vol C Tables 4.2.6.8 and 6.1.1.4'
O O 0.0106 0.0060 'International Tables Vol C Tables 4.2.6.8 and 6.1.1.4'

loop_
_geom_angle_atom_site_label_1
_geom_angle_atom_site_label_2
_geom_angle_atom_site_label_3
_geom_angle
_geom_angle_site_symmetry_1
_geom_angle_site_symmetry_3
_geom_angle_publ_flag
C5 O5 C15 116.76(14) . . ?
C10 O4 C11 121.60(12) . . ?
C1 O2 C8 110.87(12) . . ?
O4 C10 C9 108.88(13) . . ?
O3 C10 O4 125.98(15) . . ?
O3 C10 C9 125.14(14) . . ?
O5 C5 C6 123.71(14) . . ?
O5 C5 C4 114.83(14) . . ?
C6 C5 C4 121.46(14) . . ?
C2 C3 H3 121.1 . . ?
C4 C3 H3 121.1 . . ?
C4 C3 C2 117.73(14) . . ?
C10 C9 H9A 108.9 . . ?
C10 C9 H9B 108.9 . . ?
C10 C9 C8 113.46(12) . . ?
H9A C9 H9B 107.7 . . ?
C8 C9 H9A 108.9 . . ?
C8 C9 H9B 108.9 . . ?
C3 C2 C1 130.22(14) . . ?
C7 C2 C3 121.02(14) . . ?
C7 C2 C1 108.74(14) . . ?
C2 C7 C6 122.35(14) . . ?
C2 C7 C8 108.41(13) . . ?
C6 C7 C8 129.18(14) . . ?
C5 C6 H6 121.7 . . ?
C7 C6 C5 116.54(13) . . ?
C7 C6 H6 121.7 . . ?
C5 C4 H4 119.6 . . ?
C3 C4 C5 120.86(14) . . ?
C3 C4 H4 119.6 . . ?
O2 C8 C9 109.51(13) . . ?
O2 C8 C7 103.83(12) . . ?
O2 C8 H8 110.7 . . ?
C9 C8 H8 110.7 . . ?
C7 C8 C9 111.16(12) . . ?
C7 C8 H8 110.7 . . ?
H12A C12 H12B 109.5 . . ?
H12A C12 H12C 109.5 . . ?
H12B C12 H12C 109.5 . . ?
C11 C12 H12A 109.5 . . ?
C11 C12 H12B 109.5 . . ?
C11 C12 H12C 109.5 . . ?
O1 C1 O2 121.09(14) . . ?
O1 C1 C2 130.83(16) . . ?
O2 C1 C2 108.07(13) . . ?
H13A C13 H13B 109.5 . . ?
H13A C13 H13C 109.5 . . ?
H13B C13 H13C 109.5 . . ?
C11 C13 H13A 109.5 . . ?
C11 C13 H13B 109.5 . . ?
C11 C13 H13C 109.5 . . ?
O4 C11 C12 110.01(14) . . ?
O4 C11 C13 102.03(14) . . ?
O4 C11 C14 109.90(14) . . ?
C12 C11 C13 110.82(17) . . ?
C12 C11 C14 112.60(15) . . ?
C14 C11 C13 110.97(16) . . ?
C11 C14 H14A 109.5 . . ?
C11 C14 H14B 109.5 . . ?
C11 C14 H14C 109.5 . . ?
H14A C14 H14B 109.5 . . ?
H14A C14 H14C 109.5 . . ?
H14B C14 H14C 109.5 . . ?
O5 C15 H15A 109.5 . . ?
O5 C15 H15B 109.5 . . ?
O5 C15 H15C 109.5 . . ?
H15A C15 H15B 109.5 . . ?
H15A C15 H15C 109.5 . . ?
H15B C15 H15C 109.5 . . ?

loop_
_geom_bond_atom_site_label_1
_geom_bond_atom_site_label_2
_geom_bond_distance
_geom_bond_site_symmetry_2
_geom_bond_publ_flag
O5 C5 1.3536(19) . ?
O5 C15 1.435(2) . ?
O1 C1 1.203(2) . ?
O4 C10 1.3365(19) . ?
O4 C11 1.4804(18) . ?
O3 C10 1.200(2) . ?
O2 C8 1.4573(19) . ?
O2 C1 1.370(2) . ?
C10 C9 1.515(2) . ?
C5 C6 1.397(2) . ?
C5 C4 1.407(2) . ?
C3 H3 0.9500 . ?
C3 C2 1.397(2) . ?
C3 C4 1.375(2) . ?
C9 H9A 0.9900 . ?
C9 H9B 0.9900 . ?
C9 C8 1.516(2) . ?
C2 C7 1.382(2) . ?
C2 C1 1.462(2) . ?
C7 C6 1.382(2) . ?
C7 C8 1.505(2) . ?
C6 H6 0.9500 . ?
C4 H4 0.9500 . ?
C8 H8 1.0000 . ?
C12 H12A 0.9800 . ?
C12 H12B 0.9800 . ?
C12 H12C 0.9800 . ?
C12 C11 1.517(3) . ?
C13 H13A 0.9800 . ?
C13 H13B 0.9800 . ?
C13 H13C 0.9800 . ?
C13 C11 1.519(2) . ?
C11 C14 1.517(2) . ?
C14 H14A 0.9800 . ?
C14 H14B 0.9800 . ?
C14 H14C 0.9800 . ?
C15 H15A 0.9800 . ?
C15 H15B 0.9800 . ?
C15 H15C 0.9800 . ?

loop_
_geom_torsion_atom_site_label_1
_geom_torsion_atom_site_label_2
_geom_torsion_atom_site_label_3
_geom_torsion_atom_site_label_4
_geom_torsion
_geom_torsion_site_symmetry_1
_geom_torsion_site_symmetry_2
_geom_torsion_site_symmetry_3
_geom_torsion_site_symmetry_4
_geom_torsion_publ_flag
O5 C5 C6 C7 178.52(15) . . . . ?
O5 C5 C4 C3 -178.71(16) . . . . ?
O4 C10 C9 C8 167.85(14) . . . . ?
O3 C10 C9 C8 -12.5(2) . . . . ?
C10 O4 C11 C12 62.0(2) . . . . ?
C10 O4 C11 C13 179.65(17) . . . . ?
C10 O4 C11 C14 -62.5(2) . . . . ?
C10 C9 C8 O2 -60.92(16) . . . . ?
C10 C9 C8 C7 -175.06(13) . . . . ?
C3 C2 C7 C6 1.5(2) . . . . ?
C3 C2 C7 C8 -175.93(13) . . . . ?
C3 C2 C1 O1 -4.1(3) . . . . ?
C3 C2 C1 O2 176.41(15) . . . . ?
C2 C3 C4 C5 0.2(2) . . . . ?
C2 C7 C6 C5 0.3(2) . . . . ?
C2 C7 C8 O2 -2.46(15) . . . . ?
C2 C7 C8 C9 115.19(14) . . . . ?
C7 C2 C1 O1 177.17(16) . . . . ?
C7 C2 C1 O2 -2.35(17) . . . . ?
C6 C5 C4 C3 1.6(2) . . . . ?
C6 C7 C8 O2 -179.70(15) . . . . ?
C6 C7 C8 C9 -62.1(2) . . . . ?
C4 C5 C6 C7 -1.8(2) . . . . ?
C4 C3 C2 C7 -1.8(2) . . . . ?
C4 C3 C2 C1 179.61(16) . . . . ?
C8 O2 C1 O1 -178.86(14) . . . . ?
C8 O2 C1 C2 0.72(17) . . . . ?
C8 C7 C6 C5 177.18(15) . . . . ?
C1 O2 C8 C9 -117.78(13) . . . . ?
C1 O2 C8 C7 1.01(16) . . . . ?
C1 C2 C7 C6 -179.57(14) . . . . ?
C1 C2 C7 C8 2.96(17) . . . . ?
C11 O4 C10 O3 -2.2(3) . . . . ?
C11 O4 C10 C9 177.38(13) . . . . ?
C15 O5 C5 C6 -2.7(3) . . . . ?
C15 O5 C5 C4 177.60(18) . . . . ?

loop_
_twin_individual_id
_twin_individual_mass_fraction_refined
1 1.0(8)
2 0.0(8)
